data_2108985
loop_
_publ_author_name
'Rey, Juan Manuel'
'Movilla, Federico'
'Su\'arez, Sebasti\'an Angel'
'Di Salvo, Florencia'

_publ_section_title
;
 Synthesis, structural and electrochemical properties of a new family of
 amino-acid-based coordination complexes
;
_journal_issue '3 Part 2'
_journal_name_full 'Acta Crystallographica Section B'
_journal_page_first
;
;
_journal_paper_doi 10.1107/S2052520622003912
_journal_volume 78
_journal_year 2022
_chemical_absolute_configuration syn
_chemical_formula_moiety 'C22 H24 Cu N2 O8, 4(H2 O)'
_chemical_formula_sum 'C22 H32 Cu N2 O12'
_chemical_formula_weight 580.03
_space_group_crystal_system monoclinic
_space_group_IT_number 4
_space_group_name_Hall 'P 2yb'
_space_group_name_H-M_alt 'P 1 21 1'
_atom_sites_solution_hydrogens mixed
_audit_creation_date 2021-06-29
_audit_creation_method
;
Olex2 1.2
(compiled 2018.05.29 svn.r3508 for OlexSys, GUI svn.r5506)
;
_audit_update_record
;
2021-08-18 deposited with the CCDC. 2021-09-02 downloaded from the CCDC.
;
_cell_angle_alpha 90
_cell_angle_beta 109.510(5)
_cell_angle_gamma 90
_cell_formula_units_Z 2
_cell_length_a 13.9887(7)
_cell_length_b 6.8910(2)
_cell_length_c 14.3405(7)
_cell_measurement_reflns_used 3907
_cell_measurement_temperature 298(2)
_cell_measurement_theta_max 26.5780
_cell_measurement_theta_min 4.1490
_cell_volume 1303.00(11)
_computing_cell_refinement 'CrysAlisPro 1.171.38.43 (Rigaku OD, 2015)'
_computing_data_collection 'CrysAlisPro 1.171.38.43 (Rigaku OD, 2015)'
_computing_data_reduction 'CrysAlisPro 1.171.38.43 (Rigaku OD, 2015)'
_computing_molecular_graphics 'Olex2 (Dolomanov et al., 2009)'
_computing_publication_material 'Olex2 (Dolomanov et al., 2009)'
_computing_structure_refinement 'ShelXL (Sheldrick, 2015)'
_computing_structure_solution 'SHELXT 2018/2 (Sheldrick, 2018)'
_diffrn_ambient_temperature 298.15
_diffrn_detector 'CCD plate'
_diffrn_detector_area_resol_mean 16.1158
_diffrn_detector_type Eos
_diffrn_measured_fraction_theta_full 0.987
_diffrn_measured_fraction_theta_max 0.988
_diffrn_measurement_details
;
List of Runs (angles in degrees, time in seconds):

  # Type    Start    End  Width  t~exp~   \w     \q     \k     \f   Frames
#--------------------------------------------------------------------------
  1  \w    -12.00  88.00   1.00   65.91    --   18.19  77.00   0.00  100
  2  \w    -52.00  48.00   1.00   65.91    --   18.19 -77.00-120.00  100
  3  \w    -25.00  23.00   1.00   65.91    --  -18.58 -99.00  60.00   48
  4  \w     35.00  83.00   1.00   65.91    --   18.19 178.00-120.00   48
  5  \w    -55.00  62.00   1.00   65.91    --   18.19 -19.00 -30.00  117
;
_diffrn_measurement_device 'four-circle diffractometer'
_diffrn_measurement_device_type 'Xcalibur, Eos, Gemini'
_diffrn_measurement_method '\w scans'
_diffrn_orient_matrix_type 'CrysAlisPro convention (1999,Acta A55,543-557)'
_diffrn_orient_matrix_UB_11 0.0537578000
_diffrn_orient_matrix_UB_12 -0.0026295000
_diffrn_orient_matrix_UB_13 0.0162152000
_diffrn_orient_matrix_UB_21 0.0000576000
_diffrn_orient_matrix_UB_22 -0.0716598000
_diffrn_orient_matrix_UB_23 0.0355133000
_diffrn_orient_matrix_UB_31 -0.0019550000
_diffrn_orient_matrix_UB_32 -0.0738856000
_diffrn_orient_matrix_UB_33 -0.0350382000
_diffrn_radiation_monochromator graphite
_diffrn_radiation_probe x-ray
_diffrn_radiation_type MoK\a
_diffrn_radiation_wavelength 0.71073
_diffrn_reflns_av_R_equivalents 0.0294
_diffrn_reflns_av_unetI/netI 0.0391
_diffrn_reflns_Laue_measured_fraction_full 0.987
_diffrn_reflns_Laue_measured_fraction_max 0.988
_diffrn_reflns_limit_h_max 16
_diffrn_reflns_limit_h_min -16
_diffrn_reflns_limit_k_max 8
_diffrn_reflns_limit_k_min -8
_diffrn_reflns_limit_l_max 17
_diffrn_reflns_limit_l_min -17
_diffrn_reflns_number 9459
_diffrn_reflns_point_group_measured_fraction_full 0.972
_diffrn_reflns_point_group_measured_fraction_max 0.970
_diffrn_reflns_theta_full 25.242
_diffrn_reflns_theta_max 25.498
_diffrn_reflns_theta_min 3.820
_diffrn_source 'fine-focus sealed X-ray tube'
_diffrn_source_type 'Enhance (Mo) X-ray Source'
_exptl_absorpt_coefficient_mu 0.903
_exptl_absorpt_correction_T_max 1.00000
_exptl_absorpt_correction_T_min 0.77486
_exptl_absorpt_correction_type multi-scan
_exptl_absorpt_process_details
;
CrysAlisPro 1.171.38.43 (Rigaku Oxford Diffraction, 2015)
Empirical absorption correction using spherical harmonics,
 implemented in SCALE3 ABSPACK scaling algorithm.
;
_exptl_crystal_colour blue
_exptl_crystal_colour_primary blue
_exptl_crystal_density_diffrn 1.478
_exptl_crystal_description needle
_exptl_crystal_F_000 606
_exptl_crystal_recrystallization_method 'Obtained directly from synthesis mother liquor'
_exptl_crystal_size_max 0.7
_exptl_crystal_size_mid 0.2
_exptl_crystal_size_min 0.2
_refine_diff_density_max 0.382
_refine_diff_density_min -0.187
_refine_diff_density_rms 0.047
_refine_ls_abs_structure_details
;
 Flack x determined using 1656 quotients [(I+)-(I-)]/[(I+)+(I-)]
 (Parsons, Flack and Wagner, Acta Cryst. B69 (2013) 249-259).
;
_refine_ls_abs_structure_Flack -0.011(9)
_refine_ls_extinction_method none
_refine_ls_goodness_of_fit_ref 1.050
_refine_ls_hydrogen_treatment constr
_refine_ls_matrix_type full
_refine_ls_number_parameters 361
_refine_ls_number_reflns 4711
_refine_ls_number_restraints 1
_refine_ls_restrained_S_all 1.050
_refine_ls_R_factor_all 0.0448
_refine_ls_R_factor_gt 0.0376
_refine_ls_shift/su_max 0.001
_refine_ls_shift/su_mean 0.000
_refine_ls_structure_factor_coef Fsqd
_refine_ls_weighting_details 'w=1/[\s^2^(Fo^2^)+(0.0502P)^2^+0.0870P] where P=(Fo^2^+2Fc^2^)/3'
_refine_ls_weighting_scheme calc
_refine_ls_wR_factor_gt 0.0882
_refine_ls_wR_factor_ref 0.0939
_reflns_Friedel_coverage 0.804
_reflns_Friedel_fraction_full 0.953
_reflns_Friedel_fraction_max 0.949
_reflns_number_gt 4234
_reflns_number_total 4711
_reflns_threshold_expression 'I > 2\s(I)'
_cod_data_source_file lo5107sup1.cif
_cod_data_source_block exp_5058_sq
_cod_database_code 2108985
_publcif_datablock.id {f38d5590-d825-4d4e-896d-cae005477b7f}

_shelx_shelxl_version_number 2018/3
_shelx_space_group_comment
;
The symmetry employed for this shelxl refinement is uniquely defined
by the following loop, which should always be used as a source of
symmetry information in preference to the above space-group names.
They are only intended as comments.
;
_shelx_estimated_absorpt_t_max 0.840
_shelx_estimated_absorpt_t_min 0.571
_reflns_odcompleteness_completeness 99.55
_reflns_odcompleteness_iscentric 1
_reflns_odcompleteness_theta 26.32
_olex2_refinement_description
;
1. Fixed Uiso
 At 1.2 times of:
  All C(H) groups, All C(H,H) groups, All N(H) groups
 At 1.5 times of:
  All C(H,H,H) groups, All O(H,H) groups
2. Others
 Sof(O13)=Sof(H13D)=Sof(H13E)=1-FVAR(1)
 Sof(O12)=Sof(H12A)=Sof(H12B)=FVAR(1)
3.a Free rotating group:
 O10(H10D,H10E), O9(H9A,H9B), O11(H11A,H11B), O12(H12A,H12B), O13(H13D,H13E)
3.b Ternary CH refined with riding coordinates:
 N1(H1), N2(H2), C9(H9), C14(H14)
3.c Secondary CH2 refined with riding coordinates:
 C1(H1A,H1B), C8(H8A,H8B), C15(H15A,H15B), C22(H22A,H22B)
3.d Aromatic/amide H refined with riding coordinates:
 C2(H2A), C3(H3), C6(H6), C17(H17), C20(H20), C21(H21)
3.e Idealised Me refined as rotating group:
 C10(H10A,H10B,H10C), C13(H13A,H13B,H13C)
;
_olex2_diffrn_ambient_temperature_device 'Oxford Cryosystems'
_olex2_submission_special_instructions 'No special instructions were received'
_oxdiff_exptl_absorpt_empirical_details
;
Empirical correction (ABSPACK) includes:
- Absorption correction using spherical harmonics
- Frame scaling
;
_oxdiff_exptl_absorpt_empirical_full_max 1.271
_oxdiff_exptl_absorpt_empirical_full_min 0.802

loop_
_space_group_symop_operation_xyz
'x, y, z'
'-x, y+1/2, -z'

loop_
_atom_site_label
_atom_site_type_symbol
_atom_site_fract_x
_atom_site_fract_y
_atom_site_fract_z
_atom_site_U_iso_or_equiv
_atom_site_adp_type
_atom_site_occupancy
_atom_site_site_symmetry_order
_atom_site_calc_flag
_atom_site_refinement_flags_posn
_atom_site_refinement_flags_adp
_atom_site_refinement_flags_occupancy
_atom_site_disorder_assembly
_atom_site_disorder_group
Cu1 Cu 0.71215(4) 0.49708(8) 0.57571(3) 0.04638(17) Uani 1 1 d . . . . .
O1 O 0.9010(4) 0.7215(8) 1.1817(3) 0.0910(14) Uani 1 1 d . . . . .
O2 O 0.8207(4) 0.9495(6) 1.0638(3) 0.0939(15) Uani 1 1 d . . . . .
O3 O 0.5941(4) 0.0477(6) 0.6654(3) 0.1028(19) Uani 1 1 d . . . . .
O4 O 0.6338(3) 0.2628(5) 0.5724(2) 0.0535(8) Uani 1 1 d . . . . .
O5 O 0.7872(3) 0.7338(5) 0.5779(2) 0.0532(8) Uani 1 1 d . . . . .
O6 O 0.8291(3) 0.9510(4) 0.4849(3) 0.0645(10) Uani 1 1 d . . . . .
O7 O 0.4074(3) 0.3247(8) 0.0608(3) 0.0829(12) Uani 1 1 d . . . . .
O8 O 0.5116(3) 0.3374(7) -0.0336(3) 0.0758(11) Uani 1 1 d . . . . .
O10 O 0.5595(3) 0.6972(7) 0.5713(4) 0.0815(12) Uani 1 1 d . . . . .
H10D H 0.506379 0.700596 0.520477 0.122 Uiso 1 1 d G . . . .
H10E H 0.545204 0.618212 0.610219 0.122 Uiso 1 1 d G . . . .
N1 N 0.7375(2) 0.4907(8) 0.7226(2) 0.0450(7) Uani 1 1 d . . . . .
H1 H 0.693215 0.589540 0.735659 0.054 Uiso 1 1 calc R . . . .
N2 N 0.6729(3) 0.5179(6) 0.4272(2) 0.0415(8) Uani 1 1 d . . . . .
H2 H 0.599655 0.541717 0.401490 0.050 Uiso 1 1 calc R . . . .
C1 C 0.8651(6) 0.9172(12) 1.1660(5) 0.096(2) Uani 1 1 d . . . . .
H1A H 0.815413 0.938952 1.198624 0.115 Uiso 1 1 calc R . . . .
H1B H 0.920996 1.006503 1.193671 0.115 Uiso 1 1 calc R . . . .
C2 C 0.9058(4) 0.4488(8) 0.9634(4) 0.0605(14) Uani 1 1 d . . . . .
H2A H 0.927544 0.332650 0.944115 0.073 Uiso 1 1 calc R . . . .
C3 C 0.9233(4) 0.4813(12) 1.0644(4) 0.0684(14) Uani 1 1 d . . . . .
H3 H 0.954983 0.389311 1.112194 0.082 Uiso 1 1 calc R . . . .
C4 C 0.8915(4) 0.6535(9) 1.0885(4) 0.0564(13) Uani 1 1 d . . . . .
C5 C 0.8440(4) 0.7878(8) 1.0191(4) 0.0587(13) Uani 1 1 d . . . . .
C6 C 0.8265(4) 0.7578(8) 0.9206(4) 0.0616(13) Uani 1 1 d . . . . .
H6 H 0.794565 0.851638 0.873995 0.074 Uiso 1 1 calc R . . . .
C7 C 0.8579(3) 0.5824(7) 0.8922(4) 0.0516(12) Uani 1 1 d . . . . .
C8 C 0.8432(4) 0.5422(9) 0.7851(3) 0.0611(15) Uani 1 1 d . . . . .
H8A H 0.863920 0.656087 0.757032 0.073 Uiso 1 1 calc R . . . .
H8B H 0.887791 0.436560 0.781854 0.073 Uiso 1 1 calc R . . . .
C9 C 0.7030(4) 0.3017(8) 0.7489(4) 0.0554(12) Uani 1 1 d . . . . .
H9 H 0.763442 0.222852 0.780715 0.066 Uiso 1 1 calc R . . . .
C10 C 0.6452(6) 0.3208(13) 0.8216(5) 0.097(2) Uani 1 1 d . . . . .
H10A H 0.586671 0.401266 0.793286 0.146 Uiso 1 1 calc GR . . . .
H10B H 0.688456 0.378516 0.881873 0.146 Uiso 1 1 calc GR . . . .
H10C H 0.624187 0.194600 0.835479 0.146 Uiso 1 1 calc GR . . . .
C11 C 0.6389(4) 0.1947(8) 0.6558(4) 0.0555(12) Uani 1 1 d . . . . .
C12 C 0.7839(4) 0.8020(6) 0.4949(4) 0.0470(11) Uani 1 1 d . . . . .
C13 C 0.6464(6) 0.8229(8) 0.3289(4) 0.087(2) Uani 1 1 d . . . . .
H13A H 0.615067 0.755268 0.267781 0.131 Uiso 1 1 calc GR . . . .
H13B H 0.680758 0.935833 0.317001 0.131 Uiso 1 1 calc GR . . . .
H13C H 0.595302 0.861571 0.356267 0.131 Uiso 1 1 calc GR . . . .
C14 C 0.7224(4) 0.6897(7) 0.4015(4) 0.0512(13) Uani 1 1 d . . . . .
H14 H 0.769890 0.643425 0.369393 0.061 Uiso 1 1 calc R . . . .
C15 C 0.6917(4) 0.3353(7) 0.3796(4) 0.0504(12) Uani 1 1 d . . . . .
H15A H 0.662444 0.227127 0.403964 0.060 Uiso 1 1 calc R . . . .
H15B H 0.764216 0.313766 0.399151 0.060 Uiso 1 1 calc R . . . .
C16 C 0.6479(3) 0.3384(6) 0.2679(3) 0.0444(10) Uani 1 1 d . . . . .
C17 C 0.5422(4) 0.3310(7) 0.2217(4) 0.0530(11) Uani 1 1 d . . . . .
H17 H 0.498654 0.324314 0.258386 0.064 Uiso 1 1 calc R . . . .
C18 C 0.5063(3) 0.3341(7) 0.1212(4) 0.0506(11) Uani 1 1 d . . . . .
C19 C 0.5691(4) 0.3400(7) 0.0653(3) 0.0490(11) Uani 1 1 d . . . . .
C20 C 0.6712(4) 0.3456(8) 0.1077(4) 0.0554(12) Uani 1 1 d . . . . .
H20 H 0.713585 0.349929 0.069712 0.066 Uiso 1 1 calc R . . . .
C21 C 0.7101(4) 0.3445(7) 0.2111(4) 0.0490(11) Uani 1 1 d . . . . .
H21 H 0.780029 0.347908 0.242444 0.059 Uiso 1 1 calc R . . . .
C22 C 0.4088(4) 0.3413(9) -0.0372(4) 0.0668(14) Uani 1 1 d . . . . .
H22A H 0.377077 0.461911 -0.066586 0.080 Uiso 1 1 calc R . . . .
H22B H 0.371689 0.234538 -0.077244 0.080 Uiso 1 1 calc R . . . .
O9 O 0.8628(3) 0.2934(6) 0.6044(3) 0.0717(11) Uani 1 1 d . . . . .
H9A H 0.919412 0.335714 0.603030 0.108 Uiso 1 1 d G . . . .
H9B H 0.851330 0.182206 0.577279 0.108 Uiso 1 1 d G . . . .
O11 O 1.0265(6) 0.5188(11) 0.6002(6) 0.144(2) Uani 1 1 d . . . . .
H11A H 1.033161 0.635479 0.620589 0.216 Uiso 1 1 d G . . . .
H11B H 0.993853 0.527415 0.538620 0.216 Uiso 1 1 d G . . . .
O12 O 0.9961(14) 0.863(3) 0.6893(10) 0.091(6) Uani 0.50(4) 1 d . . P A 1
H12A H 1.028043 0.761378 0.715747 0.137 Uiso 0.50(4) 1 d G . P A 1
H12B H 0.933884 0.831942 0.673000 0.137 Uiso 0.50(4) 1 d G . P A 1
O13 O 1.040(2) 0.928(4) 0.646(3) 0.18(2) Uani 0.50(4) 1 d . . P A 2
H13D H 1.069501 0.997838 0.614870 0.267 Uiso 0.50(4) 1 d G . P A 2
H13E H 0.979368 0.970687 0.627297 0.267 Uiso 0.50(4) 1 d G . P A 2

loop_
_atom_site_aniso_label
_atom_site_aniso_U_11
_atom_site_aniso_U_22
_atom_site_aniso_U_33
_atom_site_aniso_U_23
_atom_site_aniso_U_13
_atom_site_aniso_U_12
Cu1 0.0560(3) 0.0449(3) 0.0390(3) -0.0022(2) 0.0170(2) -0.0119(3)
O1 0.100(3) 0.118(4) 0.048(2) -0.015(2) 0.015(2) -0.003(3)
O2 0.100(3) 0.083(4) 0.086(3) -0.027(2) 0.015(2) 0.015(2)
O3 0.171(5) 0.083(4) 0.079(3) -0.024(2) 0.075(3) -0.072(3)
O4 0.060(2) 0.0556(19) 0.0488(19) -0.0062(16) 0.0239(15) -0.0175(17)
O5 0.061(2) 0.0476(19) 0.0479(19) -0.0030(15) 0.0140(15) -0.0127(16)
O6 0.079(2) 0.046(2) 0.077(2) -0.0035(16) 0.0372(19) -0.0156(17)
O7 0.050(2) 0.125(4) 0.070(3) -0.016(3) 0.0155(18) -0.001(2)
O8 0.080(3) 0.102(3) 0.043(2) -0.002(2) 0.0175(18) 0.000(2)
O10 0.061(2) 0.069(3) 0.101(3) -0.012(2) 0.010(2) 0.014(2)
N1 0.0420(16) 0.0535(19) 0.0415(17) 0.004(2) 0.0164(13) -0.001(2)
N2 0.0525(18) 0.0310(19) 0.0427(17) -0.0050(19) 0.0183(14) 0.0007(19)
C1 0.080(4) 0.118(6) 0.078(5) -0.039(4) 0.010(3) 0.011(4)
C2 0.054(3) 0.065(4) 0.057(3) -0.002(2) 0.011(2) 0.012(2)
C3 0.066(3) 0.077(4) 0.052(3) 0.007(3) 0.006(2) 0.015(4)
C4 0.049(3) 0.072(3) 0.046(3) -0.004(3) 0.012(2) -0.002(3)
C5 0.048(3) 0.058(3) 0.063(3) -0.011(3) 0.010(2) -0.003(2)
C6 0.063(3) 0.060(3) 0.050(3) 0.004(2) 0.004(2) -0.009(3)
C7 0.041(2) 0.063(3) 0.048(3) -0.005(2) 0.011(2) -0.010(2)
C8 0.049(2) 0.088(5) 0.047(3) -0.009(3) 0.018(2) -0.017(3)
C9 0.059(3) 0.062(3) 0.050(3) 0.001(2) 0.025(2) -0.012(3)
C10 0.116(5) 0.130(6) 0.066(4) -0.033(4) 0.056(4) -0.066(5)
C11 0.069(3) 0.052(3) 0.057(3) -0.009(2) 0.038(3) -0.013(3)
C12 0.052(3) 0.036(2) 0.058(3) -0.003(2) 0.026(2) -0.001(2)
C13 0.133(6) 0.049(3) 0.055(3) 0.007(3) -0.001(3) -0.008(3)
C14 0.081(4) 0.034(2) 0.047(3) 0.002(2) 0.033(3) -0.003(2)
C15 0.071(3) 0.033(2) 0.048(3) -0.002(2) 0.023(2) 0.000(2)
C16 0.058(3) 0.031(2) 0.047(2) -0.0043(19) 0.021(2) 0.000(2)
C17 0.055(3) 0.056(3) 0.059(3) -0.009(2) 0.034(2) -0.004(2)
C18 0.046(2) 0.047(3) 0.057(3) -0.009(2) 0.016(2) 0.000(2)
C19 0.062(3) 0.043(2) 0.045(3) -0.003(2) 0.022(2) 0.002(2)
C20 0.061(3) 0.063(3) 0.052(3) -0.008(2) 0.032(2) -0.005(2)
C21 0.047(2) 0.047(2) 0.056(3) -0.009(2) 0.021(2) 0.000(2)
C22 0.066(3) 0.058(3) 0.064(3) -0.003(3) 0.005(3) -0.001(3)
O9 0.065(2) 0.069(3) 0.082(3) -0.019(2) 0.027(2) 0.001(2)
O11 0.145(5) 0.109(4) 0.227(7) -0.024(6) 0.128(5) -0.020(5)
O12 0.074(8) 0.096(9) 0.081(8) 0.004(6) -0.003(6) -0.005(7)
O13 0.110(16) 0.122(15) 0.23(3) -0.011(16) -0.04(2) 0.019(12)

loop_
_atom_type_symbol
_atom_type_description
_atom_type_scat_dispersion_real
_atom_type_scat_dispersion_imag
_atom_type_scat_source
C C 0.0033 0.0016 'International Tables Vol C Tables 4.2.6.8 and 6.1.1.4'
H H 0.0000 0.0000 'International Tables Vol C Tables 4.2.6.8 and 6.1.1.4'
Cu Cu 0.3201 1.2651 'International Tables Vol C Tables 4.2.6.8 and 6.1.1.4'
N N 0.0061 0.0033 'International Tables Vol C Tables 4.2.6.8 and 6.1.1.4'
O O 0.0106 0.0060 'International Tables Vol C Tables 4.2.6.8 and 6.1.1.4'

loop_
_geom_angle_atom_site_label_1
_geom_angle_atom_site_label_2
_geom_angle_atom_site_label_3
_geom_angle
_geom_angle_site_symmetry_1
_geom_angle_site_symmetry_3
_geom_angle_publ_flag
O4 Cu1 N1 84.75(18) . . ?
O4 Cu1 N2 94.62(15) . . ?
O5 Cu1 O4 178.62(16) . . ?
O5 Cu1 N1 95.54(17) . . ?
O5 Cu1 N2 84.95(16) . . ?
N1 Cu1 N2 173.97(16) . . ?
C4 O1 C1 104.6(5) . . ?
C5 O2 C1 105.5(5) . . ?
C11 O4 Cu1 115.6(3) . . ?
C12 O5 Cu1 116.6(3) . . ?
C18 O7 C22 106.1(4) . . ?
C19 O8 C22 105.9(4) . . ?
H10D O10 H10E 104.5 . . ?
Cu1 N1 H1 106.4 . . ?
C8 N1 Cu1 114.5(3) . . ?
C8 N1 H1 106.4 . . ?
C9 N1 Cu1 109.1(3) . . ?
C9 N1 H1 106.4 . . ?
C9 N1 C8 113.4(4) . . ?
Cu1 N2 H2 106.9 . . ?
C14 N2 Cu1 109.5(3) . . ?
C14 N2 H2 106.9 . . ?
C14 N2 C15 113.1(3) . . ?
C15 N2 Cu1 113.2(3) . . ?
C15 N2 H2 106.9 . . ?
O1 C1 H1A 109.9 . . ?
O1 C1 H1B 109.9 . . ?
O2 C1 O1 108.8(5) . . ?
O2 C1 H1A 109.9 . . ?
O2 C1 H1B 109.9 . . ?
H1A C1 H1B 108.3 . . ?
C3 C2 H2A 118.9 . . ?
C7 C2 H2A 118.9 . . ?
C7 C2 C3 122.3(5) . . ?
C2 C3 H3 121.8 . . ?
C4 C3 C2 116.4(5) . . ?
C4 C3 H3 121.8 . . ?
C3 C4 O1 127.7(5) . . ?
C3 C4 C5 122.2(5) . . ?
C5 C4 O1 110.1(5) . . ?
C4 C5 O2 110.1(5) . . ?
C4 C5 C6 121.9(5) . . ?
C6 C5 O2 127.9(5) . . ?
C5 C6 H6 121.0 . . ?
C5 C6 C7 118.0(5) . . ?
C7 C6 H6 121.0 . . ?
C2 C7 C6 119.2(4) . . ?
C2 C7 C8 120.1(5) . . ?
C6 C7 C8 120.6(5) . . ?
N1 C8 C7 115.3(4) . . ?
N1 C8 H8A 108.5 . . ?
N1 C8 H8B 108.5 . . ?
C7 C8 H8A 108.5 . . ?
C7 C8 H8B 108.5 . . ?
H8A C8 H8B 107.5 . . ?
N1 C9 H9 107.6 . . ?
N1 C9 C10 113.0(5) . . ?
N1 C9 C11 110.4(4) . . ?
C10 C9 H9 107.6 . . ?
C10 C9 C11 110.4(4) . . ?
C11 C9 H9 107.6 . . ?
C9 C10 H10A 109.5 . . ?
C9 C10 H10B 109.5 . . ?
C9 C10 H10C 109.5 . . ?
H10A C10 H10B 109.5 . . ?
H10A C10 H10C 109.5 . . ?
H10B C10 H10C 109.5 . . ?
O3 C11 O4 123.0(5) . . ?
O3 C11 C9 118.3(5) . . ?
O4 C11 C9 118.6(5) . . ?
O5 C12 C14 117.8(4) . . ?
O6 C12 O5 123.8(5) . . ?
O6 C12 C14 118.4(4) . . ?
H13A C13 H13B 109.5 . . ?
H13A C13 H13C 109.5 . . ?
H13B C13 H13C 109.5 . . ?
C14 C13 H13A 109.5 . . ?
C14 C13 H13B 109.5 . . ?
C14 C13 H13C 109.5 . . ?
N2 C14 C12 111.0(4) . . ?
N2 C14 C13 112.0(5) . . ?
N2 C14 H14 107.7 . . ?
C12 C14 H14 107.7 . . ?
C13 C14 C12 110.6(4) . . ?
C13 C14 H14 107.7 . . ?
N2 C15 H15A 108.8 . . ?
N2 C15 H15B 108.8 . . ?
N2 C15 C16 113.7(4) . . ?
H15A C15 H15B 107.7 . . ?
C16 C15 H15A 108.8 . . ?
C16 C15 H15B 108.8 . . ?
C17 C16 C15 119.2(4) . . ?
C21 C16 C15 121.0(4) . . ?
C21 C16 C17 119.8(4) . . ?
C16 C17 H17 121.4 . . ?
C18 C17 C16 117.3(4) . . ?
C18 C17 H17 121.4 . . ?
O7 C18 C19 110.0(4) . . ?
C17 C18 O7 127.5(4) . . ?
C17 C18 C19 122.5(4) . . ?
C18 C19 O8 109.4(4) . . ?
C20 C19 O8 129.0(4) . . ?
C20 C19 C18 121.6(4) . . ?
C19 C20 H20 121.5 . . ?
C19 C20 C21 117.0(4) . . ?
C21 C20 H20 121.5 . . ?
C16 C21 C20 121.9(4) . . ?
C16 C21 H21 119.1 . . ?
C20 C21 H21 119.1 . . ?
O7 C22 O8 108.1(4) . . ?
O7 C22 H22A 110.1 . . ?
O7 C22 H22B 110.1 . . ?
O8 C22 H22A 110.1 . . ?
O8 C22 H22B 110.1 . . ?
H22A C22 H22B 108.4 . . ?
H9A O9 H9B 109.5 . . ?
H11A O11 H11B 104.5 . . ?
H12A O12 H12B 104.5 . . ?
H13D O13 H13E 104.5 . . ?

loop_
_geom_bond_atom_site_label_1
_geom_bond_atom_site_label_2
_geom_bond_distance
_geom_bond_site_symmetry_2
_geom_bond_publ_flag
Cu1 O4 1.943(3) . ?
Cu1 O5 1.935(3) . ?
Cu1 N1 2.017(3) . ?
Cu1 N2 2.020(3) . ?
O1 C1 1.431(9) . ?
O1 C4 1.381(6) . ?
O2 C1 1.405(8) . ?
O2 C5 1.377(7) . ?
O3 C11 1.223(6) . ?
O4 C11 1.265(6) . ?
O5 C12 1.266(6) . ?
O6 C12 1.239(5) . ?
O7 C18 1.366(6) . ?
O7 C22 1.418(7) . ?
O8 C19 1.377(6) . ?
O8 C22 1.420(7) . ?
O10 H10D 0.8501 . ?
O10 H10E 0.8495 . ?
N1 H1 0.9800 . ?
N1 C8 1.493(6) . ?
N1 C9 1.481(8) . ?
N2 H2 0.9800 . ?
N2 C14 1.479(7) . ?
N2 C15 1.496(6) . ?
C1 H1A 0.9700 . ?
C1 H1B 0.9700 . ?
C2 H2A 0.9300 . ?
C2 C3 1.404(7) . ?
C2 C7 1.373(7) . ?
C3 H3 0.9300 . ?
C3 C4 1.352(9) . ?
C4 C5 1.359(8) . ?
C5 C6 1.366(7) . ?
C6 H6 0.9300 . ?
C6 C7 1.393(7) . ?
C7 C8 1.505(7) . ?
C8 H8A 0.9700 . ?
C8 H8B 0.9700 . ?
C9 H9 0.9800 . ?
C9 C10 1.523(7) . ?
C9 C11 1.528(7) . ?
C10 H10A 0.9600 . ?
C10 H10B 0.9600 . ?
C10 H10C 0.9600 . ?
C12 C14 1.537(7) . ?
C13 H13A 0.9600 . ?
C13 H13B 0.9600 . ?
C13 H13C 0.9600 . ?
C13 C14 1.522(8) . ?
C14 H14 0.9800 . ?
C15 H15A 0.9700 . ?
C15 H15B 0.9700 . ?
C15 C16 1.512(6) . ?
C16 C17 1.405(7) . ?
C16 C21 1.376(6) . ?
C17 H17 0.9300 . ?
C17 C18 1.359(7) . ?
C18 C19 1.373(7) . ?
C19 C20 1.353(7) . ?
C20 H20 0.9300 . ?
C20 C21 1.400(7) . ?
C21 H21 0.9300 . ?
C22 H22A 0.9700 . ?
C22 H22B 0.9700 . ?
O9 H9A 0.8501 . ?
O9 H9B 0.8499 . ?
O11 H11A 0.8499 . ?
O11 H11B 0.8500 . ?
O12 H12A 0.8501 . ?
O12 H12B 0.8503 . ?
O13 H13D 0.8500 . ?
O13 H13E 0.8503 . ?

loop_
_geom_hbond_atom_site_label_D
_geom_hbond_atom_site_label_H
_geom_hbond_atom_site_label_A
_geom_hbond_distance_DH
_geom_hbond_distance_HA
_geom_hbond_distance_DA
_geom_hbond_angle_DHA
_geom_hbond_site_symmetry_A
_geom_hbond_publ_flag
O10 H10D O4 0.85 2.01 2.835(5) 162.2 2_656 yes
O9 H9A O11 0.85 1.97 2.785(8) 160.2 . yes
O9 H9B O6 0.85 2.03 2.861(5) 166.2 1_545 yes
O11 H11A O12 0.85 2.01 2.795(17) 153.0 . yes
O11 H11A O13 0.85 2.04 2.89(2) 170.6 . yes

loop_
_geom_torsion_atom_site_label_1
_geom_torsion_atom_site_label_2
_geom_torsion_atom_site_label_3
_geom_torsion_atom_site_label_4
_geom_torsion
_geom_torsion_site_symmetry_1
_geom_torsion_site_symmetry_2
_geom_torsion_site_symmetry_3
_geom_torsion_site_symmetry_4
_geom_torsion_publ_flag
Cu1 O4 C11 O3 -179.7(5) . . . . ?
Cu1 O4 C11 C9 1.0(6) . . . . ?
Cu1 O5 C12 O6 -179.1(4) . . . . ?
Cu1 O5 C12 C14 -0.8(6) . . . . ?
Cu1 N1 C8 C7 166.7(4) . . . . ?
Cu1 N1 C9 C10 -137.1(4) . . . . ?
Cu1 N1 C9 C11 -12.8(5) . . . . ?
Cu1 N2 C14 C12 -2.4(5) . . . . ?
Cu1 N2 C14 C13 -126.6(4) . . . . ?
Cu1 N2 C15 C16 171.1(3) . . . . ?
O1 C4 C5 O2 0.2(6) . . . . ?
O1 C4 C5 C6 178.9(5) . . . . ?
O2 C5 C6 C7 179.2(5) . . . . ?
O5 C12 C14 N2 2.2(6) . . . . ?
O5 C12 C14 C13 127.2(5) . . . . ?
O6 C12 C14 N2 -179.4(4) . . . . ?
O6 C12 C14 C13 -54.4(6) . . . . ?
O7 C18 C19 O8 0.9(6) . . . . ?
O7 C18 C19 C20 -178.6(5) . . . . ?
O8 C19 C20 C21 -179.2(5) . . . . ?
N1 C9 C11 O3 -170.9(5) . . . . ?
N1 C9 C11 O4 8.4(7) . . . . ?
N2 C15 C16 C17 -70.4(6) . . . . ?
N2 C15 C16 C21 110.9(5) . . . . ?
C1 O1 C4 C3 173.9(6) . . . . ?
C1 O1 C4 C5 -5.7(6) . . . . ?
C1 O2 C5 C4 5.6(7) . . . . ?
C1 O2 C5 C6 -173.1(6) . . . . ?
C2 C3 C4 O1 -178.8(5) . . . . ?
C2 C3 C4 C5 0.8(8) . . . . ?
C2 C7 C8 N1 105.8(6) . . . . ?
C3 C2 C7 C6 0.9(8) . . . . ?
C3 C2 C7 C8 178.6(5) . . . . ?
C3 C4 C5 O2 -179.5(5) . . . . ?
C3 C4 C5 C6 -0.8(9) . . . . ?
C4 O1 C1 O2 9.2(7) . . . . ?
C4 C5 C6 C7 0.7(8) . . . . ?
C5 O2 C1 O1 -9.1(7) . . . . ?
C5 C6 C7 C2 -0.8(7) . . . . ?
C5 C6 C7 C8 -178.5(4) . . . . ?
C6 C7 C8 N1 -76.5(6) . . . . ?
C7 C2 C3 C4 -0.9(8) . . . . ?
C8 N1 C9 C10 94.0(6) . . . . ?
C8 N1 C9 C11 -141.8(4) . . . . ?
C9 N1 C8 C7 -67.1(6) . . . . ?
C10 C9 C11 O3 -45.2(8) . . . . ?
C10 C9 C11 O4 134.1(6) . . . . ?
C14 N2 C15 C16 -63.6(5) . . . . ?
C15 N2 C14 C12 -129.7(4) . . . . ?
C15 N2 C14 C13 106.1(5) . . . . ?
C15 C16 C17 C18 180.0(4) . . . . ?
C15 C16 C21 C20 179.4(4) . . . . ?
C16 C17 C18 O7 178.6(5) . . . . ?
C16 C17 C18 C19 1.4(7) . . . . ?
C17 C16 C21 C20 0.7(7) . . . . ?
C17 C18 C19 O8 178.6(4) . . . . ?
C17 C18 C19 C20 -0.8(8) . . . . ?
C18 O7 C22 O8 6.8(6) . . . . ?
C18 C19 C20 C21 0.2(8) . . . . ?
C19 O8 C22 O7 -6.3(6) . . . . ?
C19 C20 C21 C16 -0.1(7) . . . . ?
C21 C16 C17 C18 -1.3(7) . . . . ?
C22 O7 C18 C17 177.6(5) . . . . ?
C22 O7 C18 C19 -4.8(6) . . . . ?
C22 O8 C19 C18 3.4(6) . . . . ?
C22 O8 C19 C20 -177.2(5) . . . . ?

_cod_database_fobs_code 2108985
